data_2010659
loop_
_publ_author_name
'Ziemer, Burkhard'
'Rabis, Annegrit'
'Hans-Uwe Steinberger'

_publ_section_title
;
 Triclinic polymorphs of triphenylphosphine and triphenylphosphine
 sulfide
;
_journal_issue 2
_journal_name_full 'Acta Crystallographica Section C'
_journal_page_first e58
_journal_page_last e59
_journal_paper_doi 10.1107/S0108270100000433
_journal_volume 56
_journal_year 2000
_chemical_formula_sum 'C18 H15 P S'
_chemical_formula_weight 294.33
_chemical_name_systematic
;
Triphenylphosphinsulfide
;
_space_group_IT_number 2
_symmetry_cell_setting triclinic
_symmetry_space_group_name_Hall '-P 1'
_symmetry_space_group_name_H-M 'P -1'
_audit_creation_method SHELXL-97
_cell_angle_alpha 88.89(4)
_cell_angle_beta 80.39(4)
_cell_angle_gamma 78.28(3)
_cell_formula_units_Z 4
_cell_length_a 9.542(3)
_cell_length_b 11.207(3)
_cell_length_c 14.537(4)
_cell_measurement_reflns_used 5000
_cell_measurement_temperature 180(2)
_cell_measurement_theta_max 25.0
_cell_measurement_theta_min 2.5
_cell_volume 1500.6(8)
_computing_cell_refinement 'IPDS-2.87 (Stoe & Cie, 1997)'
_computing_data_collection 'IPDS-2.87 (Stoe & Cie, 1997)'
_computing_data_reduction 'IPDS-2.87 (Stoe & Cie, 1997)'
_computing_molecular_graphics 'XSTEP-2.18 (Stoe & Cie, 1997)'
_computing_publication_material 'SHELXL97 (Sheldrick, 1997)'
_computing_structure_refinement 'SHELXL97 (Sheldrick, 1997)'
_computing_structure_solution 'SHELXS97 (Sheldrick, 1990)'
_diffrn_ambient_temperature 180(2)
_diffrn_detector_area_resol_mean 6.667
_diffrn_measured_fraction_theta_full .938
_diffrn_measured_fraction_theta_max .938
_diffrn_measurement_device 'Stoe IPDS diffractometer'
_diffrn_measurement_method '\f-oscill.,\f-incr.=1.5\%,160 exposures'
_diffrn_radiation_monochromator 'planar graphite'
_diffrn_radiation_source 'fine-focus sealed X-ray tube'
_diffrn_radiation_type MoK\a
_diffrn_radiation_wavelength .71073
_diffrn_reflns_av_R_equivalents .0502
_diffrn_reflns_av_sigmaI/netI .0424
_diffrn_reflns_limit_h_max 11
_diffrn_reflns_limit_h_min -11
_diffrn_reflns_limit_k_max 13
_diffrn_reflns_limit_k_min -13
_diffrn_reflns_limit_l_max 17
_diffrn_reflns_limit_l_min -17
_diffrn_reflns_number 13389
_diffrn_reflns_theta_full 25.24
_diffrn_reflns_theta_max 25.24
_diffrn_reflns_theta_min 2.21
_diffrn_standards_decay_% 0
_diffrn_standards_interval_count 'not applicable to area detector'
_diffrn_standards_interval_time 'not applicable to area detector'
_diffrn_standards_number 'not applicable to area detector'
_exptl_absorpt_coefficient_mu .309
_exptl_absorpt_correction_T_max .9668
_exptl_absorpt_correction_T_min .8083
_exptl_absorpt_correction_type refdelf
_exptl_absorpt_process_details 'see _publ_section_exptl_prep'
_exptl_crystal_colour yellow
_exptl_crystal_density_diffrn 1.303
_exptl_crystal_density_meas ?
_exptl_crystal_density_method none
_exptl_crystal_description prism
_exptl_crystal_F_000 616
_exptl_crystal_size_max .72
_exptl_crystal_size_mid .38
_exptl_crystal_size_min .11
_refine_diff_density_max .301
_refine_diff_density_min -.287
_refine_ls_extinction_method none
_refine_ls_goodness_of_fit_ref .974
_refine_ls_hydrogen_treatment refall
_refine_ls_matrix_type full
_refine_ls_number_parameters 481
_refine_ls_number_reflns 5111
_refine_ls_number_restraints 0
_refine_ls_restrained_S_all .974
_refine_ls_R_factor_all .0387
_refine_ls_R_factor_gt .0293
_refine_ls_shift/su_max .044
_refine_ls_shift/su_mean .002
_refine_ls_structure_factor_coef Fsqd
_refine_ls_weighting_details 'w = 1/[\s^2^(Fo^2^)+(0.0500P)^2^] where P = (Fo^2^+2Fc^2^)/3'
_refine_ls_weighting_scheme calc
_refine_ls_wR_factor_ref .0786
_reflns_number_gt 4117
_reflns_number_total 5111
_reflns_threshold_expression >2sigma(I)
_cod_data_source_file qa0201.cif
_cod_data_source_block II
_cod_depositor_comments
;
The following automatic conversions were performed:
'_symmetry_cell_setting' value 'Triclinic' changed to 'triclinic'
according to '/home/saulius/struct/CIF-dictionaries/cif_core.dic'
dictionary named 'cif_core.dic' version 2.4.1 from 2010-06-29.

Automatic conversion script
Id: cif_fix_enum 1527 2010-12-29 10:47:43Z saulius 

The following automatic conversions were performed:

'_symmetry_cell_setting' value 'Triclinic' changed to 'triclinic'
according to /home/saulius/struct/CIF-dictionaries/cif_core.dic
dictionary named 'cif_core.dic' version 2.4.1 from 2010-06-29.

Automatic conversion script
Id: cif_fix_values 1715 2011-07-08 13:25:40Z adriana 

The following automatic conversions were performed:

'_exptl_crystal_density_meas' value 'not measured' was changed to '?'
- the value is perceived as not measured.

Automatic conversion script
Id: cif_fix_values 3008 2015-01-20 13:52:24Z robertas 

The following automatic conversions were performed:

'_refine_ls_weighting_scheme' value 'calc w =
1/[\s^2^(Fo^2^)+(0.0500P)^2^] where P = (Fo^2^+2Fc^2^)/3' was changed
to 'calc'. New tag '_refine_ls_weighting_details' was created. The
value of the new tag was set to 'w = 1/[\s^2^(Fo^2^)+(0.0500P)^2^]
where P = (Fo^2^+2Fc^2^)/3'.

Automatic conversion script
Id: cif_fix_values 3143 2015-03-26 13:38:13Z robertas 
;
_cod_original_cell_volume 1500.5(8)
_cod_database_code 2010659

loop_
_symmetry_equiv_pos_as_xyz
'x, y, z'
'-x, -y, -z'

loop_
_atom_site_label
_atom_site_fract_x
_atom_site_fract_y
_atom_site_fract_z
_atom_site_U_iso_or_equiv
_atom_site_adp_type
_atom_site_calc_flag
_atom_site_refinement_flags
_atom_site_occupancy
_atom_site_disorder_assembly
_atom_site_disorder_group
_atom_site_type_symbol
C1 .22582(16) .62962(14) .31064(11) .0241(3) Uani d . 1 . . C
C2 .36131(18) .55387(16) .31099(13) .0318(4) Uani d . 1 . . C
H2 .421(2) .5759(17) .3497(14) .035(5) Uiso d . 1 . . H
C3 .40196(19) .44911(17) .25548(14) .0384(5) Uani d . 1 . . C
H3 .491(2) .3964(19) .2570(15) .047(6) Uiso d . 1 . . H
C4 .3105(2) .41927(16) .20003(15) .0413(5) Uani d . 1 . . C
H4 .337(2) .350(2) .1584(17) .054(6) Uiso d . 1 . . H
C5 .1760(2) .49435(16) .19882(15) .0368(4) Uani d . 1 . . C
H5 .117(2) .4772(19) .1616(16) .043(6) Uiso d . 1 . . H
C6 .13372(18) .59902(15) .25490(12) .0300(4) Uani d . 1 . . C
H6 .037(2) .6477(18) .2528(14) .042(5) Uiso d . 1 . . H
C7 .15475(16) .89539(14) .30651(11) .0235(3) Uani d . 1 . . C
C8 .17863(17) .88283(15) .20978(12) .0265(4) Uani d . 1 . . C
H8 .1987(19) .8071(17) .1798(13) .027(4) Uiso d . 1 . . H
C9 .17046(18) .98532(16) .15429(13) .0313(4) Uani d . 1 . . C
H9 .185(2) .9766(18) .0909(16) .039(5) Uiso d . 1 . . H
C10 .13903(18) 1.10039(16) .19458(14) .0329(4) Uani d . 1 . . C
H10 .132(2) 1.1684(18) .1524(14) .038(5) Uiso d . 1 . . H
C11 .1134(2) 1.11366(16) .29086(14) .0351(4) Uani d . 1 . . C
H11 .091(2) 1.193(2) .3184(17) .060(7) Uiso d . 1 . . H
C12 .1217(2) 1.01240(16) .34700(13) .0328(4) Uani d . 1 . . C
H12 .106(2) 1.0197(18) .4115(16) .042(5) Uiso d . 1 . . H
C13 -.01018(17) .75894(14) .44168(11) .0238(3) Uani d . 1 . . C
C14 -.02360(19) .66488(15) .50483(12) .0304(4) Uani d . 1 . . C
H14 .066(2) .6078(18) .5192(14) .039(5) Uiso d . 1 . . H
C15 -.1589(2) .65187(16) .54954(13) .0351(4) Uani d . 1 . . C
H15 -.170(2) .5912(17) .5932(14) .036(5) Uiso d . 1 . . H
C16 -.2812(2) .73277(17) .53178(13) .0365(4) Uani d . 1 . . C
H16 -.380(2) .7247(19) .5602(16) .050(6) Uiso d . 1 . . H
C17 -.26920(19) .82675(17) .47084(13) .0355(4) Uani d . 1 . . C
H17 -.356(2) .8862(18) .4599(15) .043(5) Uiso d . 1 . . H
C18 -.13345(18) .84070(16) .42495(12) .0299(4) Uani d . 1 . . C
H18 -.1261(19) .9063(17) .3819(14) .031(5) Uiso d . 1 . . H
C21 .40168(16) .26181(13) .94533(10) .0200(3) Uani d . 1 . . C
C22 .43122(17) .16715(14) 1.00764(11) .0255(4) Uani d . 1 . . C
H22 .3673(19) .1072(17) 1.0173(13) .032(5) Uiso d . 1 . . H
C23 .54799(19) .15737(15) 1.05378(12) .0303(4) Uani d . 1 . . C
H23 .568(2) .0929(18) 1.0932(14) .036(5) Uiso d . 1 . . H
C24 .6367(2) .24171(16) 1.03854(13) .0323(4) Uani d . 1 . . C
H24 .717(2) .2389(18) 1.0669(15) .044(6) Uiso d . 1 . . H
C25 .60755(19) .33573(16) .97767(13) .0315(4) Uani d . 1 . . C
H25 .666(2) .3951(19) .9710(15) .041(5) Uiso d . 1 . . H
C26 .49071(17) .34669(14) .93081(11) .0257(4) Uani d . 1 . . C
H26 .4732(19) .4137(17) .8911(14) .031(5) Uiso d . 1 . . H
C27 .30204(15) .13043(13) .81150(11) .0198(3) Uani d . 1 . . C
C28 .44054(17) .10100(15) .75772(12) .0262(4) Uani d . 1 . . C
H28 .5088(18) .1541(15) .7574(12) .025(4) Uiso d . 1 . . H
C29 .47967(19) -.00341(16) .70222(13) .0332(4) Uani d . 1 . . C
H29 .575(2) -.0222(18) .6620(15) .042(5) Uiso d . 1 . . H
C30 .3827(2) -.07899(15) .70013(13) .0351(4) Uani d . 1 . . C
H30 .403(2) -.1484(19) .6630(15) .041(5) Uiso d . 1 . . H
C31 .2465(2) -.05061(15) .75359(14) .0326(4) Uani d . 1 . . C
H31 .179(2) -.1044(19) .7527(15) .042(5) Uiso d . 1 . . H
C32 .20583(17) .05352(14) .80951(12) .0255(4) Uani d . 1 . . C
H32 .118(2) .0729(15) .8457(13) .026(4) Uiso d . 1 . . H
C33 .23827(15) .39777(13) .81059(11) .0206(3) Uani d . 1 . . C
C34 .27996(17) .38848(14) .71398(11) .0247(3) Uani d . 1 . . C
H34 .3149(19) .3125(17) .6852(13) .029(5) Uiso d . 1 . . H
C35 .26451(19) .49272(15) .66023(12) .0297(4) Uani d . 1 . . C
H35 .295(2) .4845(17) .5950(15) .036(5) Uiso d . 1 . . H
C36 .20754(18) .60609(15) .70206(12) .0291(4) Uani d . 1 . . C
H36 .199(2) .6774(18) .6630(14) .039(5) Uiso d . 1 . . H
C37 .16605(17) .61553(14) .79852(12) .0279(4) Uani d . 1 . . C
H37 .1240(19) .6915(17) .8260(13) .032(5) Uiso d . 1 . . H
C38 .18082(17) .51229(14) .85255(12) .0254(3) Uani d . 1 . . C
H38 .1508(18) .5209(15) .9163(14) .027(4) Uiso d . 1 . . H
P1 .17190(4) .76632(4) .38445(3) .02364(11) Uani d . 1 . . P
P21 .24796(4) .26619(3) .88624(3) .01910(10) Uani d . 1 . . P
S1 .30276(5) .77707(5) .47266(3) .04195(14) Uani d . 1 . . S
S21 .06628(4) .27052(4) .97219(3) .03285(12) Uani d . 1 . . S

loop_
_atom_site_aniso_label
_atom_site_aniso_U_11
_atom_site_aniso_U_22
_atom_site_aniso_U_33
_atom_site_aniso_U_12
_atom_site_aniso_U_13
_atom_site_aniso_U_23
C1 .0202(7) .0251(7) .0263(8) -.0068(6) .0006(7) .0077(6)
C2 .0212(8) .0382(9) .0348(10) -.0068(7) -.0014(8) .0122(8)
C3 .0249(9) .0343(9) .0469(11) .0020(8) .0088(8) .0115(8)
C4 .0410(11) .0286(9) .0462(11) -.0069(8) .0156(10) -.0033(8)
C5 .0342(10) .0375(10) .0399(10) -.0153(8) .0010(9) -.0054(8)
C6 .0238(8) .0300(8) .0353(10) -.0060(7) -.0019(7) .0001(7)
C7 .0219(7) .0266(8) .0233(8) -.0081(6) -.0038(6) .0038(6)
C8 .0269(8) .0254(8) .0247(8) -.0042(7) .0009(7) .0007(7)
C9 .0301(8) .0368(9) .0236(9) -.0046(7) .0017(7) .0077(7)
C10 .0277(8) .0281(8) .0420(10) -.0061(7) -.0039(8) .0116(8)
C11 .0367(9) .0241(8) .0460(11) -.0071(7) -.0094(8) -.0013(8)
C12 .0400(10) .0334(9) .0275(9) -.0114(7) -.0075(8) -.0032(7)
C13 .0274(8) .0277(8) .0168(7) -.0087(6) -.0009(6) -.0027(6)
C14 .0342(9) .0269(8) .0272(9) -.0051(7) .0015(7) .0015(7)
C15 .0422(10) .0312(9) .0286(9) -.0109(8) .0073(8) .0010(7)
C16 .0319(9) .0449(10) .0306(10) -.0132(8) .0084(8) -.0087(8)
C17 .0282(9) .0452(10) .0310(9) -.0032(8) -.0036(7) -.0047(8)
C18 .0319(9) .0350(9) .0228(8) -.0063(7) -.0049(7) .0028(7)
C21 .0226(7) .0185(7) .0171(7) -.0013(6) -.0021(6) -.0019(6)
C22 .0315(8) .0193(7) .0259(8) -.0047(6) -.0058(7) .0020(6)
C23 .0375(9) .0251(8) .0274(9) .0011(7) -.0125(7) .0030(7)
C24 .0307(9) .0354(9) .0319(9) -.0019(7) -.0137(8) -.0057(7)
C25 .0316(9) .0325(9) .0334(9) -.0126(7) -.0066(8) -.0026(7)
C26 .0307(8) .0239(8) .0228(8) -.0071(7) -.0040(7) .0045(7)
C27 .0199(7) .0175(7) .0223(7) -.0019(6) -.0069(6) .0032(6)
C28 .0216(8) .0266(8) .0294(9) -.0036(6) -.0029(7) -.0005(7)
C29 .0295(9) .0334(9) .0334(9) .0015(7) -.0047(8) -.0056(7)
C30 .0440(10) .0235(8) .0378(10) .0011(7) -.0155(9) -.0059(7)
C31 .0381(9) .0226(8) .0440(10) -.0109(7) -.0209(9) .0050(7)
C32 .0215(8) .0243(8) .0322(9) -.0052(6) -.0086(7) .0068(7)
C33 .0190(7) .0205(7) .0226(8) -.0036(6) -.0050(6) .0051(6)
C34 .0276(8) .0237(8) .0227(8) -.0038(6) -.0054(7) -.0001(6)
C35 .0361(9) .0332(9) .0215(9) -.0094(7) -.0073(7) .0057(7)
C36 .0313(8) .0255(8) .0328(9) -.0074(7) -.0111(7) .0115(7)
C37 .0280(8) .0192(8) .0359(9) -.0004(6) -.0086(7) .0019(7)
C38 .0261(8) .0254(8) .0226(8) -.0003(6) -.0032(7) .0001(6)
P1 .0249(2) .0282(2) .0200(2) -.00944(16) -.00537(16) .00512(16)
P21 .01893(19) .01805(18) .0184(2) -.00135(14) -.00092(15) .00284(14)
S1 .0461(3) .0576(3) .0334(3) -.0251(2) -.0221(2) .0133(2)
S21 .0244(2) .0370(2) .0303(2) -.00064(17) .00723(17) .00658(18)

loop_
_atom_type_symbol
_atom_type_description
_atom_type_scat_dispersion_real
_atom_type_scat_dispersion_imag
_atom_type_scat_source
C C .0033 .0016 'International Tables Vol C Tables 4.2.6.8 and 6.1.1.4'
H H .0000 .0000 'International Tables Vol C Tables 4.2.6.8 and 6.1.1.4'
P P .1023 .0942 'International Tables Vol C Tables 4.2.6.8 and 6.1.1.4'
S S .1246 .1234 'International Tables Vol C Tables 4.2.6.8 and 6.1.1.4'

loop_
_geom_angle_atom_site_label_1
_geom_angle_atom_site_label_2
_geom_angle_atom_site_label_3
_geom_angle
C6 C1 C2 119.44(16)
C6 C1 P1 120.99(12)
C2 C1 P1 119.57(15)
C3 C2 C1 119.6(2)
C3 C2 H2 122.5(11)
C1 C2 H2 117.8(11)
C4 C3 C2 120.76(17)
C4 C3 H3 119.1(14)
C2 C3 H3 120.1(14)
C3 C4 C5 120.03(18)
C3 C4 H4 122.9(14)
C5 C4 H4 117.0(14)
C4 C5 C6 119.6(2)
C4 C5 H5 120.8(13)
C6 C5 H5 119.5(13)
C1 C6 C5 120.52(16)
C1 C6 H6 123.0(12)
C5 C6 H6 116.4(13)
C8 C7 C12 119.31(15)
C8 C7 P1 123.14(12)
C12 C7 P1 117.49(13)
C9 C8 C7 120.12(16)
C9 C8 H8 117.5(11)
C7 C8 H8 122.4(11)
C10 C9 C8 120.31(17)
C10 C9 H9 119.9(12)
C8 C9 H9 119.8(13)
C9 C10 C11 119.89(16)
C9 C10 H10 116.6(12)
C11 C10 H10 123.5(12)
C12 C11 C10 120.43(17)
C12 C11 H11 119.9(15)
C10 C11 H11 119.7(15)
C11 C12 C7 119.93(17)
C11 C12 H12 121.5(13)
C7 C12 H12 118.6(13)
C18 C13 C14 119.82(15)
C18 C13 P1 123.30(13)
C14 C13 P1 116.89(12)
C15 C14 C13 120.19(16)
C15 C14 H14 119.8(11)
C13 C14 H14 120.0(11)
C14 C15 C16 119.67(17)
C14 C15 H15 121.2(11)
C16 C15 H15 119.1(11)
C17 C16 C15 120.65(16)
C17 C16 H16 117.1(12)
C15 C16 H16 122.3(12)
C16 C17 C18 120.31(17)
C16 C17 H17 120.9(12)
C18 C17 H17 118.8(12)
C13 C18 C17 119.36(16)
C13 C18 H18 120.9(10)
C17 C18 H18 119.8(10)
C26 C21 C22 119.29(15)
C26 C21 P21 123.21(12)
C22 C21 P21 117.50(12)
C23 C22 C21 120.44(16)
C23 C22 H22 121.0(11)
C21 C22 H22 118.6(11)
C22 C23 C24 119.96(16)
C22 C23 H23 119.4(13)
C24 C23 H23 120.6(12)
C25 C24 C23 119.85(18)
C25 C24 H24 116.5(13)
C23 C24 H24 123.6(13)
C24 C25 C26 120.83(17)
C24 C25 H25 118.5(13)
C26 C25 H25 120.6(13)
C25 C26 C21 119.62(15)
C25 C26 H26 118.0(12)
C21 C26 H26 122.4(11)
C32 C27 C28 119.37(14)
C32 C27 P21 119.58(12)
C28 C27 P21 121.03(13)
C29 C28 C27 119.97(17)
C29 C28 H28 119.4(10)
C27 C28 H28 120.6(10)
C30 C29 C28 120.24(16)
C30 C29 H29 119.4(12)
C28 C29 H29 120.3(12)
C31 C30 C29 119.89(16)
C31 C30 H30 116.5(13)
C29 C30 H30 123.6(13)
C30 C31 C32 120.51(17)
C30 C31 H31 119.8(12)
C32 C31 H31 119.7(12)
C27 C32 C31 120.02(15)
C27 C32 H32 118.2(12)
C31 C32 H32 121.7(12)
C34 C33 C38 119.52(14)
C34 C33 P21 123.14(12)
C38 C33 P21 117.30(12)
C35 C34 C33 119.96(15)
C35 C34 H34 119.8(11)
C33 C34 H34 120.2(11)
C36 C35 C34 120.36(16)
C36 C35 H35 121.0(11)
C34 C35 H35 118.6(11)
C35 C36 C37 119.75(15)
C35 C36 H36 118.6(12)
C37 C36 H36 121.6(12)
C38 C37 C36 120.29(15)
C38 C37 H37 120.3(11)
C36 C37 H37 119.3(11)
C37 C38 C33 120.12(15)
C37 C38 H38 118.6(11)
C33 C38 H38 121.3(11)
C13 P1 C7 106.83(8)
C13 P1 C1 103.43(8)
C7 P1 C1 106.60(8)
C13 P1 S1 112.82(6)
C7 P1 S1 112.47(6)
C1 P1 S1 113.99(6)
C21 P21 C33 107.11(8)
C21 P21 C27 103.61(7)
C33 P21 C27 107.38(7)
C21 P21 S21 113.01(5)
C33 P21 S21 111.97(6)
C27 P21 S21 113.19(6)

loop_
_geom_bond_atom_site_label_1
_geom_bond_atom_site_label_2
_geom_bond_site_symmetry_2
_geom_bond_distance
_geom_bond_publ_flag
C1 C6 . 1.385(3) ?
C1 C2 . 1.396(2) ?
C1 P1 . 1.8226(18) ?
C2 C3 . 1.388(3) ?
C2 H2 . .93(2) ?
C3 C4 . 1.374(3) ?
C3 H3 . .94(2) ?
C4 C5 . 1.387(3) ?
C4 H4 . .96(2) ?
C5 C6 . 1.392(3) ?
C5 H5 . .89(2) ?
C6 H6 . .98(2) ?
C7 C8 . 1.392(2) ?
C7 C12 . 1.402(2) ?
C7 P1 . 1.8181(17) ?
C8 C9 . 1.387(2) ?
C8 H8 . .931(19) ?
C9 C10 . 1.382(3) ?
C9 H9 . .91(2) ?
C10 C11 . 1.386(3) ?
C10 H10 . .97(2) ?
C11 C12 . 1.382(3) ?
C11 H11 . .95(2) ?
C12 H12 . .93(2) ?
C13 C18 . 1.390(2) ?
C13 C14 . 1.396(2) ?
C13 P1 . 1.8139(17) ?
C14 C15 . 1.380(2) ?
C14 H14 . 1.01(2) ?
C15 C16 . 1.383(3) ?
C15 H15 . .93(2) ?
C16 C17 . 1.373(3) ?
C16 H16 . .99(2) ?
C17 C18 . 1.392(3) ?
C17 H17 . .98(2) ?
C18 H18 . .963(19) ?
C21 C26 . 1.390(2) ?
C21 C22 . 1.397(2) ?
C21 P21 . 1.8116(17) ?
C22 C23 . 1.379(3) ?
C22 H22 . .99(2) ?
C23 C24 . 1.383(3) ?
C23 H23 . .92(2) ?
C24 C25 . 1.378(3) ?
C24 H24 . .93(2) ?
C25 C26 . 1.384(3) ?
C25 H25 . .95(2) ?
C26 H26 . .943(19) ?
C27 C32 . 1.385(2) ?
C27 C28 . 1.398(2) ?
C27 P21 . 1.8218(17) ?
C28 C29 . 1.385(2) ?
C28 H28 . .967(19) ?
C29 C30 . 1.380(3) ?
C29 H29 . .98(2) ?
C30 C31 . 1.378(3) ?
C30 H30 . .92(2) ?
C31 C32 . 1.386(3) ?
C31 H31 . .97(2) ?
C32 H32 . .903(18) ?
C33 C34 . 1.394(2) ?
C33 C38 . 1.397(2) ?
C33 P21 . 1.8189(16) ?
C34 C35 . 1.389(2) ?
C34 H34 . .929(19) ?
C35 C36 . 1.385(3) ?
C35 H35 . .95(2) ?
C36 C37 . 1.392(3) ?
C36 H36 . .97(2) ?
C37 C38 . 1.382(2) ?
C37 H37 . .931(19) ?
C38 H38 . .924(19) ?
P1 S1 . 1.9545(9) ?
P21 S21 . 1.9528(9) ?

loop_
_geom_torsion_atom_site_label_1
_geom_torsion_atom_site_label_2
_geom_torsion_atom_site_label_3
_geom_torsion_atom_site_label_4
_geom_torsion
C6 C1 C2 C3 .1(2)
P1 C1 C2 C3 179.39(12)
C1 C2 C3 C4 .1(2)
C2 C3 C4 C5 .2(3)
C3 C4 C5 C6 -.8(3)
C2 C1 C6 C5 -.7(2)
P1 C1 C6 C5 -179.96(13)
C4 C5 C6 C1 1.0(3)
C12 C7 C8 C9 .4(2)
P1 C7 C8 C9 -176.89(13)
C7 C8 C9 C10 .2(3)
C8 C9 C10 C11 -1.0(3)
C9 C10 C11 C12 1.2(3)
C10 C11 C12 C7 -.6(3)
C8 C7 C12 C11 -.1(3)
P1 C7 C12 C11 177.27(14)
C18 C13 C14 C15 1.0(3)
P1 C13 C14 C15 -178.61(14)
C13 C14 C15 C16 -.3(3)
C14 C15 C16 C17 -.7(3)
C15 C16 C17 C18 1.0(3)
C14 C13 C18 C17 -.7(3)
P1 C13 C18 C17 178.85(14)
C16 C17 C18 C13 -.3(3)
C26 C21 C22 C23 -.5(2)
P21 C21 C22 C23 178.95(12)
C21 C22 C23 C24 .1(2)
C22 C23 C24 C25 .4(3)
C23 C24 C25 C26 -.4(3)
C24 C25 C26 C21 .0(2)
C22 C21 C26 C25 .4(2)
P21 C21 C26 C25 -178.95(12)
C32 C27 C28 C29 .8(2)
P21 C27 C28 C29 179.29(13)
C27 C28 C29 C30 -.3(3)
C28 C29 C30 C31 -.1(3)
C29 C30 C31 C32 .1(3)
C28 C27 C32 C31 -.9(2)
P21 C27 C32 C31 -179.35(12)
C30 C31 C32 C27 .4(2)
C38 C33 C34 C35 .1(2)
P21 C33 C34 C35 177.61(13)
C33 C34 C35 C36 -.1(3)
C34 C35 C36 C37 .2(3)
C35 C36 C37 C38 -.3(3)
C36 C37 C38 C33 .3(3)
C34 C33 C38 C37 -.2(2)
P21 C33 C38 C37 -177.85(13)
C18 C13 P1 C7 -.13(17)
C14 C13 P1 C7 179.42(13)
C18 C13 P1 C1 -112.40(15)
C14 C13 P1 C1 67.15(14)
C18 C13 P1 S1 123.96(14)
C14 C13 P1 S1 -56.49(14)
C8 C7 P1 C13 -109.31(15)
C12 C7 P1 C13 73.39(15)
C8 C7 P1 C1 .77(16)
C12 C7 P1 C1 -176.52(13)
C8 C7 P1 S1 126.39(13)
C12 C7 P1 S1 -50.91(14)
C6 C1 P1 C13 47.09(14)
C2 C1 P1 C13 -132.20(13)
C6 C1 P1 C7 -65.35(14)
C2 C1 P1 C7 115.35(13)
C6 C1 P1 S1 169.95(11)
C2 C1 P1 S1 -9.34(14)
C26 C21 P21 C33 -.41(14)
C22 C21 P21 C33 -179.81(11)
C26 C21 P21 C27 112.93(13)
C22 C21 P21 C27 -66.47(13)
C26 C21 P21 S21 -124.19(12)
C22 C21 P21 S21 56.41(12)
C34 C33 P21 C21 105.32(15)
C38 C33 P21 C21 -77.16(14)
C34 C33 P21 C27 -5.43(16)
C38 C33 P21 C27 172.09(12)
C34 C33 P21 S21 -130.26(13)
C38 C33 P21 S21 47.26(14)
C32 C27 P21 C21 132.71(12)
C28 C27 P21 C21 -45.74(14)
C32 C27 P21 C33 -114.15(13)
C28 C27 P21 C33 67.40(14)
C32 C27 P21 S21 9.95(14)
C28 C27 P21 S21 -168.50(11)

loop_
_cod_related_entry_id
_cod_related_entry_database
_cod_related_entry_code
1 ChemSpider 18610
